data_1570445
loop_
_publ_author_name
'Sacharczuk, Natalia'
'Olejniczak, Anna'
'Bujak, Maciej'
'Dziubek, Kamil Filip'
'Katrusiak, Andrzej'
'Podsiad&#x142;o, Marcin'

_publ_section_title
;
 Conformation-aggregation interplay in the simplest aliphatic ethers
 probed under high pressure.
;
_journal_issue 'Pt 1'
_journal_name_full IUCrJ
_journal_page_first 57
_journal_page_last 61
_journal_paper_doi 10.1107/S2052252523009995
_journal_volume 11
_journal_year 2024
_chemical_formula_moiety 'C4 H10 O'
_chemical_formula_sum 'C4 H10 O'
_chemical_formula_weight 74.12
_chemical_name_systematic 'diethyl ether'
_space_group_crystal_system triclinic
_space_group_IT_number 2
_space_group_name_Hall '-P 1'
_space_group_name_H-M_alt 'P -1'
_atom_sites_solution_hydrogens geom
_atom_sites_solution_primary dual
_audit_creation_method
;
Olex2 1.5
(compiled 2022.04.07 svn.rca3783a0 for OlexSys, GUI svn.r6498)
;
_cell_angle_alpha 97.382(13)
_cell_angle_beta 102.749(10)
_cell_angle_gamma 97.002(11)
_cell_formula_units_Z 2
_cell_length_a 5.0809(5)
_cell_length_b 5.6329(10)
_cell_length_c 7.2451(10)
_cell_measurement_reflns_used 828
_cell_measurement_temperature 295(2)
_cell_measurement_theta_max 26.0310
_cell_measurement_theta_min 5.0920
_cell_volume 198.13(5)
_computing_cell_refinement 'CrysAlisPro 1.171.42.49 (Rigaku OD, 2022)'
_computing_data_collection 'CrysAlisPro 1.171.42.49 (Rigaku OD, 2022)'
_computing_data_reduction 'CrysAlisPro 1.171.42.49 (Rigaku OD, 2022)'
_computing_molecular_graphics 'Olex2 1.5 (Dolomanov et al., 2009)'
_computing_publication_material 'Olex2 1.5 (Dolomanov et al., 2009)'
_computing_structure_refinement 'SHELXL 2018/3 (Sheldrick, 2015)'
_computing_structure_solution 'SHELXT 2018/2 (Sheldrick, 2018)'
_diffrn_ambient_environment 'diamond-anvil cell'
_diffrn_ambient_pressure 3450000
_diffrn_ambient_temperature 295(2)
_diffrn_measured_fraction_theta_full 0.321
_diffrn_measured_fraction_theta_max 0.311
_diffrn_measurement_device_type 'KUMA KM4-CCD, Eos'
_diffrn_measurement_method '\f- and \w-scans'
_diffrn_radiation_type MoK\a
_diffrn_radiation_wavelength 0.71073
_diffrn_reflns_av_R_equivalents 0.0183
_diffrn_reflns_av_unetI/netI 0.0139
_diffrn_reflns_Laue_measured_fraction_full 0.321
_diffrn_reflns_Laue_measured_fraction_max 0.311
_diffrn_reflns_limit_h_max 6
_diffrn_reflns_limit_h_min -6
_diffrn_reflns_limit_k_max 4
_diffrn_reflns_limit_k_min -5
_diffrn_reflns_limit_l_max 8
_diffrn_reflns_limit_l_min -8
_diffrn_reflns_number 1179
_diffrn_reflns_point_group_measured_fraction_full 0.321
_diffrn_reflns_point_group_measured_fraction_max 0.311
_diffrn_reflns_theta_full 25.242
_diffrn_reflns_theta_max 26.126
_diffrn_reflns_theta_min 5.120
_exptl_absorpt_coefficient_mu 0.086
_exptl_absorpt_correction_T_max 1.00000
_exptl_absorpt_correction_T_min 0.03637
_exptl_absorpt_correction_type multi-scan
_exptl_absorpt_process_details
;
CrysAlisPro 1.171.42.49 (Rigaku Oxford Diffraction, 2022)
Empirical absorption correction using spherical harmonics,
implemented in SCALE3 ABSPACK scaling algorithm.
;
_exptl_crystal_colour colourless
_exptl_crystal_density_diffrn 1.242
_exptl_crystal_description disc
_exptl_crystal_F_000 84
_exptl_crystal_size_max 0.37
_exptl_crystal_size_mid 0.37
_exptl_crystal_size_min 0.22
_refine_diff_density_max 0.302
_refine_diff_density_min -0.288
_refine_diff_density_rms 0.065
_refine_ls_extinction_method none
_refine_ls_goodness_of_fit_ref 1.788
_refine_ls_hydrogen_treatment constr
_refine_ls_matrix_type full
_refine_ls_number_parameters 23
_refine_ls_number_reflns 243
_refine_ls_number_restraints 0
_refine_ls_restrained_S_all 1.788
_refine_ls_R_factor_all 0.1071
_refine_ls_R_factor_gt 0.1011
_refine_ls_shift/su_max 0.000
_refine_ls_shift/su_mean 0.000
_refine_ls_structure_factor_coef Fsqd
_refine_ls_weighting_details 'w=1/[\s^2^(Fo^2^)+(0.2000P)^2^] where P=(Fo^2^+2Fc^2^)/3'
_refine_ls_weighting_scheme calc
_refine_ls_wR_factor_gt 0.3380
_refine_ls_wR_factor_ref 0.3608
_reflns_Friedel_coverage 0.000
_reflns_number_gt 218
_reflns_number_total 243
_reflns_threshold_expression 'I > 2\s(I)'
_cod_data_source_file lq5055.cif
_cod_data_source_block diethyl_ether_phase_delta_3_45GPa
_cod_depositor_comments 'Adding full bibliography for 1570433--1570452.cif.'
_cod_database_code 1570445
_shelx_shelxl_version_number 2018/3
_shelx_space_group_comment
;
The symmetry employed for this shelxl refinement is uniquely defined
by the following loop, which should always be used as a source of
symmetry information in preference to the above space-group names.
They are only intended as comments.
;
_exptl_absorpt_special_details
;
Data were collected at room temperature (295(2) K) and pressure of 3.45(2) GPa
(3450000 kPa).
;
_olex2_refinement_description
;
1. Fixed Uiso
 At 1.2 times of:
  All C(H,H) groups
 At 1.5 times of:
  All C(H,H,H) groups
2.a Secondary CH2 refined with riding coordinates:
 C1(H11,H12), C3(H31,H32)
2.b Idealised Me refined as rotating group:
 C2(H21,H23,H22), C4(H41,H43,H42)
;
_olex2_submission_special_instructions 'No special instructions were received'

loop_
_space_group_symop_operation_xyz
'x, y, z'
'-x, -y, -z'

loop_
_atom_site_label
_atom_site_type_symbol
_atom_site_fract_x
_atom_site_fract_y
_atom_site_fract_z
_atom_site_U_iso_or_equiv
_atom_site_adp_type
_atom_site_occupancy
_atom_site_site_symmetry_order
_atom_site_calc_flag
_atom_site_refinement_flags_posn
_atom_site_refinement_flags_adp
_atom_site_refinement_flags_occupancy
_atom_site_disorder_assembly
_atom_site_disorder_group
O1 O 0.5037(8) 0.2114(12) 0.3175(4) 0.0284(16) Uiso 1 1 d . . . . .
C1 C 0.5525(13) 0.442(2) 0.2643(7) 0.0307(17) Uiso 1 1 d . . . . .
H11 H 0.631428 0.429983 0.153823 0.037 Uiso 1 1 calc R U . . .
H12 H 0.679908 0.551643 0.368952 0.037 Uiso 1 1 calc R U . . .
C2 C 0.2846(12) 0.5367(19) 0.2166(9) 0.0303(17) Uiso 1 1 d . . . . .
H21 H 0.173772 0.446966 0.097511 0.045 Uiso 1 1 calc R U . . .
H23 H 0.318515 0.704999 0.205312 0.045 Uiso 1 1 calc R U . . .
H22 H 0.191093 0.518451 0.316722 0.045 Uiso 1 1 calc R U . . .
C3 C 0.7420(11) 0.0974(16) 0.3593(7) 0.0279(17) Uiso 1 1 d . . . . .
H31 H 0.709314 -0.029712 0.433682 0.033 Uiso 1 1 calc R U . . .
H32 H 0.893508 0.215939 0.436765 0.033 Uiso 1 1 calc R U . . .
C4 C 0.8200(11) -0.0114(16) 0.1783(6) 0.0311(17) Uiso 1 1 d . . . . .
H41 H 0.679282 -0.141256 0.108049 0.047 Uiso 1 1 calc R U . . .
H43 H 0.989265 -0.072654 0.213373 0.047 Uiso 1 1 calc R U . . .
H42 H 0.840480 0.111312 0.099832 0.047 Uiso 1 1 calc R U . . .

loop_
_atom_type_symbol
_atom_type_description
_atom_type_scat_dispersion_real
_atom_type_scat_dispersion_imag
_atom_type_scat_source
C C 0.0033 0.0016 'International Tables Vol C Tables 4.2.6.8 and 6.1.1.4'
H H 0.0000 0.0000 'International Tables Vol C Tables 4.2.6.8 and 6.1.1.4'
O O 0.0106 0.0060 'International Tables Vol C Tables 4.2.6.8 and 6.1.1.4'

loop_
_geom_angle_atom_site_label_1
_geom_angle_atom_site_label_2
_geom_angle_atom_site_label_3
_geom_angle
_geom_angle_site_symmetry_1
_geom_angle_site_symmetry_3
_geom_angle_publ_flag
C1 O1 C3 113.9(7) . . ?
O1 C1 H11 110.0 . . ?
O1 C1 H12 110.0 . . ?
O1 C1 C2 108.5(8) . . ?
H11 C1 H12 108.4 . . ?
C2 C1 H11 110.0 . . ?
C2 C1 H12 110.0 . . ?
C1 C2 H21 109.5 . . ?
C1 C2 H23 109.5 . . ?
C1 C2 H22 109.5 . . ?
H21 C2 H23 109.5 . . ?
H21 C2 H22 109.5 . . ?
H23 C2 H22 109.5 . . ?
O1 C3 H31 109.1 . . ?
O1 C3 H32 109.1 . . ?
O1 C3 C4 112.5(4) . . ?
H31 C3 H32 107.8 . . ?
C4 C3 H31 109.1 . . ?
C4 C3 H32 109.1 . . ?
C3 C4 H41 109.5 . . ?
C3 C4 H43 109.5 . . ?
C3 C4 H42 109.5 . . ?
H41 C4 H43 109.5 . . ?
H41 C4 H42 109.5 . . ?
H43 C4 H42 109.5 . . ?

loop_
_geom_bond_atom_site_label_1
_geom_bond_atom_site_label_2
_geom_bond_distance
_geom_bond_site_symmetry_2
_geom_bond_publ_flag
O1 C1 1.410(14) . ?
O1 C3 1.431(4) . ?
C1 H11 0.9700 . ?
C1 H12 0.9700 . ?
C1 C2 1.508(5) . ?
C2 H21 0.9600 . ?
C2 H23 0.9600 . ?
C2 H22 0.9600 . ?
C3 H31 0.9700 . ?
C3 H32 0.9700 . ?
C3 C4 1.528(6) . ?
C4 H41 0.9600 . ?
C4 H43 0.9600 . ?
C4 H42 0.9600 . ?

loop_
_geom_torsion_atom_site_label_1
_geom_torsion_atom_site_label_2
_geom_torsion_atom_site_label_3
_geom_torsion_atom_site_label_4
_geom_torsion
_geom_torsion_site_symmetry_1
_geom_torsion_site_symmetry_2
_geom_torsion_site_symmetry_3
_geom_torsion_site_symmetry_4
_geom_torsion_publ_flag
C1 O1 C3 C4 -77.6(7) . . . . ?
C3 O1 C1 C2 177.7(2) . . . . ?
